data_4335927
loop_
_publ_author_name
'Javeed Ahmad Sheikh'
'Himanshu Sekhar Jena'
'Amit Adhikary'
'Sajal Khatua'
'Sanjit Konar'

_publ_section_title
;
 An Unprecedented Octadecanuclear Copper(II) Pyrazolate-Phosphonate
 Nanocage: Synthetic, Structural, Magnetic, and Mechanistic Study
;
_journal_name_full 'Inorganic Chemistry'
_journal_page_first 9717
_journal_page_last 9719
_journal_paper_doi 10.1021/ic401754q
_journal_volume 52
_journal_year 2013
_chemical_formula_moiety 'C112 H122 Cu18 N28 O34 P8, 4(C2 H3 N), 4(O) '
_chemical_formula_sum 'C120 H134 Cu18 N32 O38 P8'
_chemical_formula_weight 4024.26
_chemical_name_systematic
; 
 ? 
;
_space_group_IT_number 2
_symmetry_cell_setting triclinic
_symmetry_space_group_name_Hall '-P 1'
_symmetry_space_group_name_H-M 'P -1'
_atom_sites_solution_hydrogens geom
_atom_sites_solution_primary direct
_atom_sites_solution_secondary difmap
_audit_creation_method SHELXL-97
_cell_angle_alpha 75.566(4)
_cell_angle_beta 68.987(4)
_cell_angle_gamma 82.835(4)
_cell_formula_units_Z 1
_cell_length_a 15.165(3)
_cell_length_b 16.196(2)
_cell_length_c 18.978(3)
_cell_measurement_reflns_used 9653
_cell_measurement_temperature 140(2)
_cell_measurement_theta_max 25.91
_cell_measurement_theta_min 2.31
_cell_volume 4210.7(12)
_computing_cell_refinement 'Bruker SAINT'
_computing_data_collection 'Bruker APEX2'
_computing_data_reduction 'Bruker SAINT'
_computing_molecular_graphics 'Bruker SHELXTL'
_computing_publication_material 'Bruker SHELXTL'
_computing_structure_refinement 'SHELXL-97 (Sheldrick, 1997)'
_computing_structure_solution 'SHELXS-97 (Sheldrick, 1990)'
_diffrn_ambient_temperature 140(2)
_diffrn_measured_fraction_theta_full 1.00
_diffrn_measured_fraction_theta_max 1.00
_diffrn_measurement_device_type 'Bruker APEX-II CCD'
_diffrn_measurement_method '\f and \w scans'
_diffrn_radiation_monochromator graphite
_diffrn_radiation_source 'fine-focus sealed tube'
_diffrn_radiation_type MoK\a
_diffrn_radiation_wavelength 0.71073
_diffrn_reflns_av_R_equivalents 0.0654
_diffrn_reflns_av_sigmaI/netI 0.0794
_diffrn_reflns_limit_h_max 18
_diffrn_reflns_limit_h_min -18
_diffrn_reflns_limit_k_max 19
_diffrn_reflns_limit_k_min -18
_diffrn_reflns_limit_l_max 23
_diffrn_reflns_limit_l_min -22
_diffrn_reflns_number 37936
_diffrn_reflns_theta_full 25.97
_diffrn_reflns_theta_max 25.97
_diffrn_reflns_theta_min 2.19
_exptl_absorpt_coefficient_mu 2.371
_exptl_absorpt_correction_T_max 0.515
_exptl_absorpt_correction_T_min 0.395
_exptl_absorpt_correction_type multi-scan
_exptl_absorpt_process_details multi-scan
_exptl_crystal_colour Blue
_exptl_crystal_density_diffrn 1.587
_exptl_crystal_description block
_exptl_crystal_F_000 1856
_exptl_crystal_size_max 0.45
_exptl_crystal_size_mid 0.34
_exptl_crystal_size_min 0.28
_refine_diff_density_max 1.687
_refine_diff_density_min -2.175
_refine_diff_density_rms 0.229
_refine_ls_extinction_method none
_refine_ls_goodness_of_fit_ref 1.143
_refine_ls_hydrogen_treatment constr
_refine_ls_matrix_type full
_refine_ls_number_parameters 980
_refine_ls_number_reflns 16491
_refine_ls_number_restraints 0
_refine_ls_restrained_S_all 1.143
_refine_ls_R_factor_all 0.0983
_refine_ls_R_factor_gt 0.0666
_refine_ls_shift/su_max 0.001
_refine_ls_shift/su_mean 0.000
_refine_ls_structure_factor_coef Fsqd
_refine_ls_weighting_details 'calc w=1/[\s^2^(Fo^2^)+(0.1583P)^2^+0.0000P] where P=(Fo^2^+2Fc^2^)/3'
_refine_ls_weighting_scheme calc
_refine_ls_wR_factor_gt 0.1900
_refine_ls_wR_factor_ref 0.2504
_reflns_number_gt 14450
_reflns_number_total 16491
_reflns_threshold_expression >2sigma(I)
_cod_data_source_file ic401754q_si_001.cif
_cod_data_source_block 935277
_cod_database_code 4335927

loop_
_symmetry_equiv_pos_as_xyz
'x, y, z'
'-x, -y, -z'

loop_
_atom_site_label
_atom_site_type_symbol
_atom_site_fract_x
_atom_site_fract_y
_atom_site_fract_z
_atom_site_U_iso_or_equiv
_atom_site_adp_type
_atom_site_occupancy
_atom_site_symmetry_multiplicity
_atom_site_calc_flag
_atom_site_refinement_flags
Cu6 Cu 0.20129(5) 0.03729(5) 0.91718(4) 0.0240(2) Uani 1 1 d .
Cu8 Cu 0.28028(6) 0.12561(5) 0.72656(4) 0.0259(2) Uani 1 1 d .
Cu9 Cu 0.47452(6) 0.11618(5) 0.77203(4) 0.0250(2) Uani 1 1 d .
Cu5 Cu 0.19081(5) 0.16291(5) 1.04216(4) 0.0246(2) Uani 1 1 d .
Cu3 Cu 0.08749(5) 0.21306(5) 0.84668(4) 0.0235(2) Uani 1 1 d .
Cu1 Cu 0.36410(6) 0.38331(6) 0.59196(5) 0.0326(2) Uani 1 1 d .
Cu4 Cu 0.01006(6) 0.30246(5) 1.06394(4) 0.0276(2) Uani 1 1 d .
Cu7 Cu 0.49450(6) -0.03120(5) 0.92373(5) 0.0271(2) Uani 1 1 d .
Cu2 Cu 0.21826(6) 0.38491(5) 0.76867(4) 0.0268(2) Uani 1 1 d .
P2 P 0.28636(12) -0.02020(11) 1.05505(9) 0.0252(4) Uani 1 1 d .
P3 P 0.30783(11) 0.23087(11) 0.86200(9) 0.0224(4) Uani 1 1 d .
P1 P 0.01233(12) 0.38997(11) 0.88878(9) 0.0259(4) Uani 1 1 d .
P4 P 0.47054(13) 0.19342(12) 0.60343(10) 0.0308(4) Uani 1 1 d .
O5 O -0.0068(4) 0.3796(3) 0.9744(3) 0.0362(12) Uani 1 1 d .
O4 O -0.0019(3) 0.3087(3) 0.8670(3) 0.0292(11) Uani 1 1 d .
O3 O 0.1077(3) 0.4284(3) 0.8393(3) 0.0365(12) Uani 1 1 d .
O8 O 0.2382(3) -0.0326(3) 1.0012(2) 0.0276(10) Uani 1 1 d .
O7 O 0.2535(3) 0.0623(3) 1.0839(3) 0.0311(11) Uani 1 1 d .
O9 O 0.3941(3) -0.0284(3) 1.0232(3) 0.0309(11) Uani 1 1 d .
O16 O 0.4521(4) 0.2879(3) 0.5744(3) 0.0440(14) Uani 1 1 d .
O15 O 0.3844(3) 0.1401(3) 0.6283(3) 0.0335(11) Uani 1 1 d .
O14 O 0.5172(3) 0.1777(3) 0.6648(3) 0.0364(12) Uani 1 1 d .
O2 O 0.3367(3) 0.3540(3) 0.6992(3) 0.0332(12) Uani 1 1 d .
H2O H 0.3820 0.3235 0.7191 0.040 Uiso 1 1 calc R
O17 O 0.1712(3) 0.1092(3) 0.8260(2) 0.0241(10) Uani 1 1 d .
H17O H 0.1303 0.0730 0.8177 0.029 Uiso 1 1 calc R
O13 O 0.4544(3) 0.0784(3) 0.8796(2) 0.0274(10) Uani 1 1 d .
H13O H 0.4234 0.1154 0.9120 0.033 Uiso 1 1 calc R
O12 O 0.2779(3) 0.1613(3) 0.9354(2) 0.0288(11) Uani 1 1 d .
O19 O 0.3609(3) 0.1929(3) 0.7917(2) 0.0220(9) Uani 1 1 d .
O18 O 0.2211(3) 0.2849(3) 0.8507(2) 0.0260(10) Uani 1 1 d .
O6 O 0.1333(3) 0.2688(3) 1.0088(2) 0.0279(11) Uani 1 1 d .
H6O H 0.1675 0.3055 0.9634 0.034 Uiso 1 1 calc R
N8 N 0.5698(4) 0.0239(4) 0.7563(3) 0.0308(14) Uani 1 1 d .
O10 O 0.5431(5) -0.1424(4) 0.9735(4) 0.0574(16) Uani 1 1 d .
H10 H 0.5232 -0.1475 1.0206 0.086 Uiso 1 1 calc R
N7 N 0.5773(4) -0.0379(4) 0.8176(3) 0.0328(14) Uani 1 1 d .
N2 N 0.2790(4) 0.4848(4) 0.6107(3) 0.0371(15) Uani 1 1 d .
N3 N 0.2170(4) 0.4821(4) 0.6849(3) 0.0365(15) Uani 1 1 d .
N4 N -0.1239(4) 0.3311(4) 1.1249(3) 0.0377(15) Uani 1 1 d .
N5 N 0.0364(4) 0.2340(4) 1.1559(3) 0.0329(14) Uani 1 1 d .
N6 N 0.1090(4) 0.1743(4) 1.1462(3) 0.0317(14) Uani 1 1 d .
N9 N 0.3311(4) 0.0151(4) 0.7665(3) 0.0287(13) Uani 1 1 d .
N10 N 0.2978(4) -0.0208(3) 0.8448(3) 0.0244(12) Uani 1 1 d .
N14 N 0.2062(4) 0.2198(4) 0.6859(3) 0.0276(13) Uani 1 1 d .
N13 N 0.1320(4) 0.2579(3) 0.7346(3) 0.0248(12) Uani 1 1 d .
N1 N 0.4025(5) 0.4234(4) 0.4775(3) 0.0380(15) Uani 1 1 d .
N12 N 0.0330(4) 0.1484(4) 0.9527(3) 0.0254(12) Uani 1 1 d .
N11 N 0.0836(4) 0.0827(4) 0.9831(3) 0.0276(13) Uani 1 1 d .
C27 C 0.5583(5) 0.1575(5) 0.5218(4) 0.0335(17) Uani 1 1 d .
C43 C 0.1709(7) -0.3297(6) 1.3282(6) 0.066(3) Uani 1 1 d .
H43A H 0.1065 -0.3220 1.3604 0.099 Uiso 1 1 calc R
H43B H 0.2115 -0.3365 1.3583 0.099 Uiso 1 1 calc R
H43C H 0.1771 -0.3797 1.3080 0.099 Uiso 1 1 calc R
C28 C 0.5666(5) 0.0750(5) 0.5149(4) 0.0402(19) Uani 1 1 d .
H28 H 0.5224 0.0366 0.5507 0.048 Uiso 1 1 calc R
C3 C 0.4680(8) 0.4786(8) 0.3177(5) 0.085(4) Uani 1 1 d .
H3 H 0.4900 0.4974 0.2641 0.102 Uiso 1 1 calc R
C32 C 0.6256(7) 0.2139(6) 0.4665(5) 0.055(3) Uani 1 1 d .
H32 H 0.6235 0.2708 0.4691 0.067 Uiso 1 1 calc R
C35 C 0.6812(7) -0.0705(6) 0.7104(5) 0.060(3) Uani 1 1 d .
H35 H 0.7284 -0.0986 0.6767 0.072 Uiso 1 1 calc R
C31 C 0.6958(7) 0.1824(6) 0.4076(5) 0.062(3) Uani 1 1 d .
H31 H 0.7380 0.2209 0.3694 0.074 Uiso 1 1 calc R
C1 C 0.3420(7) 0.4410(6) 0.4376(5) 0.058(3) Uani 1 1 d .
H1 H 0.2775 0.4361 0.4646 0.070 Uiso 1 1 calc R
C30 C 0.7067(6) 0.1001(6) 0.4020(4) 0.042(2) Uani 1 1 d .
C29 C 0.6401(6) 0.0465(6) 0.4554(4) 0.044(2) Uani 1 1 d .
H29 H 0.6433 -0.0103 0.4523 0.053 Uiso 1 1 calc R
C40 C 0.2732(6) -0.2029(6) 1.2499(4) 0.045(2) Uani 1 1 d .
H40 H 0.3069 -0.2171 1.2839 0.054 Uiso 1 1 calc R
C39 C 0.2981(5) -0.1341(5) 1.1893(4) 0.0400(19) Uani 1 1 d .
H39 H 0.3487 -0.1027 1.1832 0.048 Uiso 1 1 calc R
C38 C 0.2511(5) -0.1094(5) 1.1368(4) 0.0290(15) Uani 1 1 d .
C37 C 0.1750(5) -0.1582(5) 1.1481(4) 0.0403(19) Uani 1 1 d .
H37 H 0.1409 -0.1432 1.1144 0.048 Uiso 1 1 calc R
C41 C 0.1502(6) -0.2283(5) 1.2089(5) 0.0430(19) Uani 1 1 d .
H41 H 0.1001 -0.2605 1.2151 0.052 Uiso 1 1 calc R
C17 C -0.2784(7) 0.2872(7) 1.2054(7) 0.073(3) Uani 1 1 d .
H15O H -0.3197 0.2436 1.2349 0.087 Uiso 1 1 calc R
C18 C -0.3113(8) 0.3732(9) 1.1971(9) 0.105(5) Uani 1 1 d .
H18 H -0.3746 0.3874 1.2210 0.126 Uiso 1 1 calc R
C19 C -0.2483(7) 0.4350(7) 1.1532(7) 0.070(3) Uani 1 1 d .
H19 H -0.2684 0.4921 1.1470 0.084 Uiso 1 1 calc R
C20 C -0.1558(6) 0.4131(5) 1.1185(5) 0.043(2) Uani 1 1 d .
H20 H -0.1134 0.4560 1.0896 0.051 Uiso 1 1 calc R
C44 C 0.3426(5) -0.0956(5) 0.8568(4) 0.0341(17) Uani 1 1 d .
H44 H 0.3340 -0.1317 0.9051 0.041 Uiso 1 1 calc R
C90 C 0.3949(5) -0.0423(5) 0.7334(4) 0.0322(16) Uani 1 1 d .
H90 H 0.4280 -0.0344 0.6806 0.039 Uiso 1 1 calc R
C45 C 0.4043(5) -0.1127(5) 0.7869(4) 0.0366(18) Uani 1 1 d .
H45 H 0.4431 -0.1612 0.7788 0.044 Uiso 1 1 calc R
C36 C 0.6447(6) -0.0946(5) 0.7898(5) 0.045(2) Uani 1 1 d .
H36 H 0.6639 -0.1432 0.8197 0.055 Uiso 1 1 calc R
C34 C 0.6325(5) 0.0043(6) 0.6922(4) 0.041(2) Uani 1 1 d .
H34 H 0.6420 0.0366 0.6423 0.050 Uiso 1 1 calc R
C42 C 0.1989(6) -0.2518(5) 1.2614(4) 0.043(2) Uani 1 1 d .
C6 C 0.2644(6) 0.5600(5) 0.5661(5) 0.048(2) Uani 1 1 d .
H6 H 0.2959 0.5772 0.5131 0.057 Uiso 1 1 calc R
C7 C 0.1948(6) 0.6083(5) 0.6115(5) 0.053(2) Uani 1 1 d .
H7 H 0.1717 0.6631 0.5957 0.064 Uiso 1 1 calc R
C8 C 0.1676(6) 0.5569(5) 0.6852(5) 0.046(2) Uani 1 1 d .
H8 H 0.1218 0.5718 0.7286 0.055 Uiso 1 1 calc R
C16 C -0.1840(6) 0.2688(6) 1.1690(5) 0.051(2) Uani 1 1 d .
H16 H -0.1614 0.2123 1.1750 0.062 Uiso 1 1 calc R
C23 C 0.1142(5) 0.1368(5) 1.2158(4) 0.0398(19) Uani 1 1 d .
H23 H 0.1572 0.0930 1.2250 0.048 Uiso 1 1 calc R
C22 C 0.0462(6) 0.1724(6) 1.2721(4) 0.047(2) Uani 1 1 d .
H22 H 0.0355 0.1594 1.3250 0.057 Uiso 1 1 calc R
C21 C -0.0026(6) 0.2324(5) 1.2316(4) 0.0406(19) Uani 1 1 d .
H21 H -0.0544 0.2662 1.2538 0.049 Uiso 1 1 calc R
C24 C 0.0308(5) 0.0513(4) 1.0572(3) 0.0248(14) Uani 1 1 d .
H24 H 0.0480 0.0054 1.0909 0.030 Uiso 1 1 calc R
C25 C -0.0539(5) 0.0993(4) 1.0747(4) 0.0259(14) Uani 1 1 d .
H25 H -0.1033 0.0927 1.1219 0.031 Uiso 1 1 calc R
C48 C 0.2117(5) 0.2548(5) 0.6140(4) 0.0367(18) Uani 1 1 d .
H48 H 0.2559 0.2386 0.5705 0.044 Uiso 1 1 calc R
C47 C 0.1433(5) 0.3187(5) 0.6120(4) 0.042(2) Uani 1 1 d .
H47 H 0.1326 0.3538 0.5687 0.050 Uiso 1 1 calc R
C91 C 0.0939(5) 0.3189(5) 0.6891(4) 0.0352(17) Uani 1 1 d .
H91 H 0.0425 0.3553 0.7070 0.042 Uiso 1 1 calc R
C26 C -0.0493(5) 0.1579(5) 1.0082(4) 0.0293(16) Uani 1 1 d .
H26 H -0.0967 0.1985 1.0023 0.035 Uiso 1 1 calc R
C5 C 0.4948(6) 0.4331(5) 0.4367(5) 0.049(2) Uani 1 1 d .
H5 H 0.5377 0.4188 0.4630 0.058 Uiso 1 1 calc R
C53 C 0.4070(6) 0.4073(6) 0.9313(5) 0.052(2) Uani 1 1 d .
H53 H 0.3816 0.4416 0.9670 0.062 Uiso 1 1 calc R
C13 C -0.1714(5) 0.5969(5) 0.8880(5) 0.0408(19) Uani 1 1 d .
H14O H -0.1916 0.6403 0.9151 0.049 Uiso 1 1 calc R
C50 C 0.4810(5) 0.3015(5) 0.8303(5) 0.0409(19) Uani 1 1 d .
H50 H 0.5079 0.2654 0.7962 0.049 Uiso 1 1 calc R
C15 C -0.2744(7) 0.6662(6) 0.8093(7) 0.065(3) Uani 1 1 d .
H15A H -0.2791 0.6643 0.7607 0.097 Uiso 1 1 calc R
H15B H -0.2515 0.7204 0.8054 0.097 Uiso 1 1 calc R
H15C H -0.3355 0.6586 0.8489 0.097 Uiso 1 1 calc R
C49 C 0.3846(5) 0.2998(4) 0.8711(4) 0.0250(14) Uani 1 1 d .
C54 C 0.3486(6) 0.3536(5) 0.9229(5) 0.047(2) Uani 1 1 d .
H54 H 0.2846 0.3535 0.9522 0.057 Uiso 1 1 calc R
C52 C 0.5017(5) 0.4108(5) 0.8878(4) 0.0354(17) Uani 1 1 d .
C11 C -0.1765(6) 0.5291(5) 0.7920(5) 0.044(2) Uani 1 1 d .
H11 H -0.1996 0.5268 0.7533 0.053 Uiso 1 1 calc R
C51 C 0.5382(6) 0.3560(5) 0.8391(5) 0.044(2) Uani 1 1 d .
H51 H 0.6027 0.3551 0.8114 0.053 Uiso 1 1 calc R
C12 C -0.2062(5) 0.5954(5) 0.8299(5) 0.0421(19) Uani 1 1 d .
C14 C -0.1079(5) 0.5353(5) 0.9054(4) 0.0355(17) Uani 1 1 d .
H14 H -0.0849 0.5378 0.9441 0.043 Uiso 1 1 calc R
C4 C 0.5286(7) 0.4630(6) 0.3583(5) 0.059(3) Uani 1 1 d .
H4 H 0.5927 0.4726 0.3327 0.071 Uiso 1 1 calc R
C55 C 0.5648(7) 0.4734(6) 0.8933(6) 0.054(2) Uani 1 1 d .
H55A H 0.5405 0.5306 0.8802 0.081 Uiso 1 1 calc R
H55B H 0.6278 0.4673 0.8581 0.081 Uiso 1 1 calc R
H55C H 0.5657 0.4617 0.9452 0.081 Uiso 1 1 calc R
C10 C -0.1120(5) 0.4648(5) 0.8109(4) 0.0356(17) Uani 1 1 d .
H10A H -0.0935 0.4199 0.7856 0.043 Uiso 1 1 calc R
C9 C -0.0767(5) 0.4690(5) 0.8671(4) 0.0289(15) Uani 1 1 d .
C33 C 0.7862(6) 0.0675(7) 0.3400(5) 0.062(3) Uani 1 1 d .
H33A H 0.7666 0.0701 0.2966 0.093 Uiso 1 1 calc R
H33B H 0.8029 0.0095 0.3599 0.093 Uiso 1 1 calc R
H33C H 0.8399 0.1021 0.3237 0.093 Uiso 1 1 calc R
C2 C 0.3734(8) 0.4659(7) 0.3579(5) 0.069(3) Uani 1 1 d .
H16O H 0.3307 0.4741 0.3315 0.083 Uiso 1 1 calc R
N15 N 1.0511(4) 0.0545(4) 0.7643(4) 0.0393(15) Uani 1 1 d .
C57 C 1.0101(6) 0.0648(6) 0.7240(5) 0.048(2) Uani 1 1 d .
C56 C 0.9585(9) 0.0796(9) 0.6716(7) 0.091(4) Uani 1 1 d .
H56A H 0.9844 0.1267 0.6293 0.136 Uiso 1 1 calc R
H56B H 0.8933 0.0927 0.6983 0.136 Uiso 1 1 calc R
H56C H 0.9633 0.0294 0.6519 0.136 Uiso 1 1 calc R
N17 N 0.5563(7) 0.2948(8) 1.0633(8) 0.124(6) Uani 1 1 d .
C92 C 0.6272(13) 0.3111(11) 1.0337(12) 0.164(9) Uani 1 1 d .
C93 C 0.7282(8) 0.3295(10) 0.9846(9) 0.143(8) Uani 1 1 d .
H93A H 0.7304 0.3817 0.9465 0.215 Uiso 1 1 calc R
H93B H 0.7562 0.2835 0.9592 0.215 Uiso 1 1 calc R
H93C H 0.7626 0.3352 1.0168 0.215 Uiso 1 1 calc R
O30 O 0.3881(10) 0.6652(8) 0.3799(7) 0.164(5) Uani 1 1 d .
O31 O 0.0964(18) 0.4343(16) 0.4226(8) 0.348(15) Uani 1 1 d .

loop_
_atom_site_aniso_label
_atom_site_aniso_U_11
_atom_site_aniso_U_22
_atom_site_aniso_U_33
_atom_site_aniso_U_23
_atom_site_aniso_U_13
_atom_site_aniso_U_12
Cu6 0.0218(4) 0.0302(5) 0.0174(4) -0.0051(3) -0.0064(3) 0.0072(3)
Cu8 0.0228(4) 0.0330(5) 0.0175(4) -0.0056(3) -0.0046(3) 0.0073(4)
Cu9 0.0213(4) 0.0314(5) 0.0196(4) -0.0070(3) -0.0058(3) 0.0080(4)
Cu5 0.0216(4) 0.0320(5) 0.0176(4) -0.0052(3) -0.0060(3) 0.0058(4)
Cu3 0.0208(4) 0.0271(5) 0.0185(4) -0.0038(3) -0.0051(3) 0.0065(3)
Cu1 0.0286(5) 0.0368(5) 0.0212(4) -0.0001(4) -0.0030(4) 0.0094(4)
Cu4 0.0227(4) 0.0361(5) 0.0204(4) -0.0091(3) -0.0041(3) 0.0078(4)
Cu7 0.0222(4) 0.0294(5) 0.0257(4) -0.0031(3) -0.0078(3) 0.0060(4)
Cu2 0.0213(4) 0.0301(5) 0.0221(4) -0.0033(3) -0.0036(3) 0.0077(4)
P2 0.0217(9) 0.0307(10) 0.0190(8) -0.0004(7) -0.0070(7) 0.0035(7)
P3 0.0176(8) 0.0286(9) 0.0170(8) -0.0049(7) -0.0039(6) 0.0073(7)
P1 0.0211(9) 0.0301(10) 0.0214(8) -0.0055(7) -0.0050(7) 0.0108(7)
P4 0.0287(10) 0.0365(11) 0.0181(8) -0.0043(7) -0.0022(7) 0.0112(8)
O5 0.037(3) 0.046(3) 0.023(2) -0.013(2) -0.011(2) 0.018(2)
O4 0.026(3) 0.028(3) 0.032(3) -0.009(2) -0.011(2) 0.010(2)
O3 0.026(3) 0.040(3) 0.037(3) -0.012(2) -0.007(2) 0.017(2)
O8 0.029(3) 0.029(3) 0.021(2) 0.0003(19) -0.009(2) 0.001(2)
O7 0.030(3) 0.037(3) 0.024(2) -0.003(2) -0.014(2) 0.011(2)
O9 0.020(2) 0.039(3) 0.025(2) 0.003(2) -0.0039(19) 0.001(2)
O16 0.042(3) 0.039(3) 0.030(3) 0.001(2) 0.002(2) 0.016(2)
O15 0.034(3) 0.038(3) 0.022(2) -0.006(2) -0.003(2) 0.003(2)
O14 0.027(3) 0.054(3) 0.024(2) -0.008(2) -0.005(2) 0.003(2)
O2 0.023(2) 0.043(3) 0.021(2) 0.002(2) -0.0043(19) 0.015(2)
O17 0.023(2) 0.029(3) 0.019(2) -0.0070(19) -0.0067(19) 0.005(2)
O13 0.028(3) 0.025(2) 0.024(2) -0.0025(19) -0.008(2) 0.009(2)
O12 0.025(2) 0.038(3) 0.020(2) -0.006(2) -0.0088(19) 0.012(2)
O19 0.023(2) 0.016(2) 0.025(2) -0.0061(17) -0.0056(19) 0.0026(18)
O18 0.026(2) 0.027(3) 0.021(2) -0.0062(19) -0.0062(19) 0.010(2)
O6 0.022(2) 0.037(3) 0.019(2) -0.0037(19) -0.0047(19) 0.007(2)
N8 0.024(3) 0.050(4) 0.026(3) -0.019(3) -0.012(2) 0.006(3)
O10 0.060(4) 0.050(4) 0.054(4) 0.004(3) -0.022(3) 0.002(3)
N7 0.030(3) 0.038(4) 0.037(3) -0.017(3) -0.019(3) 0.017(3)
N2 0.036(4) 0.034(4) 0.027(3) 0.003(3) -0.005(3) 0.012(3)
N3 0.033(3) 0.040(4) 0.027(3) -0.001(3) -0.006(3) 0.008(3)
N4 0.026(3) 0.061(4) 0.026(3) -0.020(3) -0.005(3) 0.008(3)
N5 0.032(3) 0.039(4) 0.022(3) -0.009(3) -0.002(2) 0.006(3)
N6 0.033(3) 0.040(4) 0.021(3) -0.007(2) -0.011(3) 0.006(3)
N9 0.023(3) 0.040(3) 0.016(3) -0.009(2) -0.001(2) 0.011(3)
N10 0.026(3) 0.018(3) 0.027(3) -0.003(2) -0.009(2) 0.001(2)
N14 0.023(3) 0.036(3) 0.018(3) -0.002(2) -0.004(2) 0.003(3)
N13 0.023(3) 0.022(3) 0.024(3) -0.001(2) -0.005(2) 0.000(2)
N1 0.044(4) 0.029(3) 0.030(3) 0.000(3) -0.008(3) 0.010(3)
N12 0.022(3) 0.029(3) 0.023(3) -0.005(2) -0.008(2) 0.009(2)
N11 0.028(3) 0.032(3) 0.017(3) -0.004(2) -0.006(2) 0.011(3)
C27 0.027(4) 0.049(5) 0.017(3) -0.007(3) -0.002(3) 0.009(3)
C43 0.062(7) 0.062(6) 0.059(6) 0.019(5) -0.020(5) -0.015(5)
C28 0.030(4) 0.053(5) 0.027(4) -0.010(3) 0.002(3) 0.009(4)
C3 0.088(8) 0.108(9) 0.026(5) 0.003(5) -0.008(5) 0.044(7)
C32 0.065(6) 0.040(5) 0.039(5) -0.016(4) 0.014(4) -0.003(4)
C35 0.065(6) 0.082(7) 0.036(5) -0.032(5) -0.022(4) 0.045(5)
C31 0.053(6) 0.060(6) 0.038(5) -0.009(4) 0.025(4) -0.008(5)
C1 0.051(5) 0.080(7) 0.031(4) -0.002(4) -0.014(4) 0.018(5)
C30 0.036(4) 0.057(5) 0.025(4) -0.019(4) 0.001(3) 0.009(4)
C29 0.043(5) 0.054(5) 0.032(4) -0.017(4) -0.007(4) 0.011(4)
C40 0.045(5) 0.055(5) 0.030(4) 0.006(4) -0.020(4) 0.002(4)
C39 0.032(4) 0.051(5) 0.040(4) 0.004(4) -0.021(4) -0.011(4)
C38 0.024(4) 0.034(4) 0.022(3) 0.002(3) -0.005(3) 0.002(3)
C37 0.033(4) 0.054(5) 0.031(4) 0.003(4) -0.017(3) -0.001(4)
C41 0.036(4) 0.039(5) 0.049(5) 0.001(4) -0.014(4) -0.008(4)
C17 0.036(5) 0.071(7) 0.099(8) -0.045(6) 0.012(5) -0.015(5)
C18 0.034(6) 0.103(10) 0.163(14) -0.074(10) 0.013(7) 0.002(6)
C19 0.041(6) 0.066(7) 0.104(9) -0.050(6) -0.012(6) 0.014(5)
C20 0.033(4) 0.043(5) 0.057(5) -0.027(4) -0.014(4) 0.007(4)
C44 0.038(4) 0.032(4) 0.030(4) -0.012(3) -0.012(3) 0.014(3)
C90 0.030(4) 0.044(4) 0.022(3) -0.015(3) -0.004(3) 0.005(3)
C45 0.038(4) 0.038(4) 0.034(4) -0.015(3) -0.015(3) 0.017(3)
C36 0.042(5) 0.046(5) 0.052(5) -0.024(4) -0.018(4) 0.023(4)
C34 0.032(4) 0.066(6) 0.030(4) -0.020(4) -0.016(3) 0.017(4)
C42 0.041(5) 0.043(5) 0.031(4) 0.007(3) -0.006(3) -0.001(4)
C6 0.054(5) 0.029(4) 0.045(5) 0.005(4) -0.010(4) 0.005(4)
C7 0.056(6) 0.036(5) 0.048(5) 0.004(4) -0.008(4) 0.012(4)
C8 0.046(5) 0.033(4) 0.038(4) 0.002(3) -0.002(4) 0.016(4)
C16 0.033(5) 0.070(6) 0.048(5) -0.029(5) 0.001(4) 0.001(4)
C23 0.035(4) 0.051(5) 0.023(4) 0.000(3) -0.006(3) 0.007(4)
C22 0.046(5) 0.068(6) 0.020(4) -0.007(4) -0.007(3) 0.007(4)
C21 0.042(5) 0.053(5) 0.022(4) -0.013(3) -0.005(3) 0.004(4)
C24 0.027(4) 0.029(4) 0.017(3) -0.001(3) -0.007(3) -0.006(3)
C25 0.020(3) 0.032(4) 0.024(3) -0.009(3) -0.003(3) -0.005(3)
C48 0.027(4) 0.057(5) 0.020(3) -0.001(3) -0.008(3) 0.006(4)
C47 0.035(4) 0.059(5) 0.025(4) 0.002(3) -0.015(3) 0.009(4)
C91 0.030(4) 0.037(4) 0.031(4) 0.003(3) -0.013(3) 0.010(3)
C26 0.020(3) 0.045(4) 0.021(3) -0.011(3) -0.005(3) 0.011(3)
C5 0.045(5) 0.053(5) 0.037(4) -0.009(4) -0.006(4) 0.009(4)
C53 0.042(5) 0.059(6) 0.059(6) -0.034(5) -0.009(4) -0.006(4)
C13 0.027(4) 0.044(5) 0.053(5) -0.024(4) -0.011(4) 0.016(3)
C50 0.025(4) 0.049(5) 0.044(4) -0.020(4) -0.001(3) 0.002(4)
C15 0.050(6) 0.040(5) 0.105(8) -0.010(5) -0.039(6) 0.022(4)
C49 0.031(4) 0.014(3) 0.023(3) -0.001(2) -0.004(3) 0.001(3)
C54 0.025(4) 0.051(5) 0.067(6) -0.035(4) -0.002(4) -0.002(4)
C52 0.032(4) 0.027(4) 0.043(4) 0.001(3) -0.013(3) -0.005(3)
C11 0.040(5) 0.051(5) 0.045(5) -0.012(4) -0.023(4) 0.015(4)
C51 0.025(4) 0.054(5) 0.047(5) -0.012(4) -0.004(3) -0.001(4)
C12 0.028(4) 0.037(5) 0.054(5) 0.000(4) -0.014(4) 0.007(3)
C14 0.029(4) 0.038(4) 0.040(4) -0.017(3) -0.012(3) 0.013(3)
C4 0.046(5) 0.070(7) 0.038(5) -0.004(4) 0.006(4) 0.006(5)
C55 0.057(6) 0.044(5) 0.073(6) -0.017(5) -0.030(5) -0.011(4)
C10 0.036(4) 0.034(4) 0.035(4) -0.012(3) -0.010(3) 0.012(3)
C9 0.021(3) 0.035(4) 0.024(3) -0.008(3) -0.003(3) 0.009(3)
C33 0.042(5) 0.076(7) 0.053(6) -0.033(5) 0.013(4) 0.000(5)
C2 0.066(7) 0.099(8) 0.043(5) -0.012(5) -0.031(5) 0.026(6)
N15 0.030(3) 0.052(4) 0.035(3) -0.013(3) -0.009(3) 0.001(3)
C57 0.052(5) 0.055(6) 0.041(5) -0.022(4) -0.017(4) 0.007(4)
C56 0.099(9) 0.124(11) 0.080(8) -0.048(8) -0.063(8) 0.038(8)
N17 0.044(6) 0.108(9) 0.166(12) 0.078(8) -0.040(7) -0.025(6)
C92 0.108(13) 0.110(12) 0.21(2) 0.108(13) -0.071(14) 0.005(11)
C93 0.035(6) 0.144(13) 0.171(15) 0.095(11) -0.028(8) -0.002(7)
O30 0.215(14) 0.168(12) 0.115(9) 0.023(8) -0.072(9) -0.093(11)
O31 0.42(3) 0.42(3) 0.069(9) 0.085(13) -0.043(14) 0.07(3)

loop_
_atom_type_symbol
_atom_type_description
_atom_type_scat_dispersion_real
_atom_type_scat_dispersion_imag
_atom_type_scat_source
C C 0.0033 0.0016 'International Tables Vol C Tables 4.2.6.8 and 6.1.1.4'
Cu Cu 0.3201 1.2651 'International Tables Vol C Tables 4.2.6.8 and 6.1.1.4'
N N 0.0061 0.0033 'International Tables Vol C Tables 4.2.6.8 and 6.1.1.4'
O O 0.0106 0.0060 'International Tables Vol C Tables 4.2.6.8 and 6.1.1.4'
P P 0.1023 0.0942 'International Tables Vol C Tables 4.2.6.8 and 6.1.1.4'
H H 0.0000 0.0000 'International Tables Vol C Tables 4.2.6.8 and 6.1.1.4'

loop_
_geom_angle_atom_site_label_1
_geom_angle_atom_site_label_2
_geom_angle_atom_site_label_3
_geom_angle
O8 Cu6 N10 90.1(2)
O8 Cu6 N11 95.5(2)
N10 Cu6 N11 166.3(2)
O8 Cu6 O17 176.52(19)
N10 Cu6 O17 86.97(19)
N11 Cu6 O17 87.76(19)
N9 Cu8 O15 92.4(2)
N9 Cu8 N14 166.1(3)
O15 Cu8 N14 92.3(2)
N9 Cu8 O17 87.7(2)
O15 Cu8 O17 178.3(2)
N14 Cu8 O17 87.3(2)
O13 Cu9 O14 163.6(2)
O13 Cu9 N8 87.1(2)
O14 Cu9 N8 94.9(2)
O13 Cu9 O19 91.77(18)
O14 Cu9 O19 89.17(19)
N8 Cu9 O19 169.1(2)
O6 Cu5 O7 173.0(2)
O6 Cu5 N6 84.7(2)
O7 Cu5 N6 91.3(2)
O6 Cu5 O12 92.37(18)
O7 Cu5 O12 91.15(19)
N6 Cu5 O12 175.0(2)
O4 Cu3 N12 91.9(2)
O4 Cu3 N13 93.4(2)
N12 Cu3 N13 167.4(2)
O4 Cu3 O17 175.4(2)
N12 Cu3 O17 86.76(19)
N13 Cu3 O17 87.1(2)
O2 Cu1 O16 93.5(2)
O2 Cu1 N2 85.9(2)
O16 Cu1 N2 176.9(3)
O2 Cu1 N1 173.9(3)
O16 Cu1 N1 87.5(2)
N2 Cu1 N1 92.8(2)
O6 Cu4 O5 93.33(19)
O6 Cu4 N5 85.2(2)
O5 Cu4 N5 173.2(3)
O6 Cu4 N4 176.6(3)
O5 Cu4 N4 88.6(2)
N5 Cu4 N4 93.3(2)
O13 Cu7 O9 90.66(19)
O13 Cu7 N7 86.8(2)
O9 Cu7 N7 169.8(2)
O13 Cu7 O10 175.4(2)
O9 Cu7 O10 89.0(2)
N7 Cu7 O10 94.4(2)
O2 Cu2 O3 172.3(2)
O2 Cu2 N3 85.4(2)
O3 Cu2 N3 92.0(2)
O2 Cu2 O18 93.21(19)
O3 Cu2 O18 89.5(2)
N3 Cu2 O18 178.2(2)
O8 P2 O9 114.4(3)
O8 P2 O7 112.9(3)
O9 P2 O7 110.9(3)
O8 P2 C38 104.4(3)
O9 P2 C38 105.1(3)
O7 P2 C38 108.5(3)
O12 P3 O19 111.0(3)
O12 P3 O18 110.3(3)
O19 P3 O18 110.3(2)
O12 P3 C49 108.9(3)
O19 P3 C49 108.5(3)
O18 P3 C49 107.8(3)
O5 P1 O3 112.2(3)
O5 P1 O4 113.7(3)
O3 P1 O4 112.5(3)
O5 P1 C9 105.1(3)
O3 P1 C9 105.9(3)
O4 P1 C9 106.6(3)
O16 P4 O15 113.6(3)
O16 P4 O14 111.9(3)
O15 P4 O14 112.8(3)
O16 P4 C27 105.8(3)
O15 P4 C27 106.8(3)
O14 P4 C27 105.0(3)
P1 O5 Cu4 143.4(3)
P1 O4 Cu3 128.1(3)
P1 O3 Cu2 131.8(3)
P2 O8 Cu6 137.0(3)
P2 O7 Cu5 129.6(3)
P2 O9 Cu7 138.3(3)
P4 O16 Cu1 144.9(3)
P4 O15 Cu8 127.0(3)
P4 O14 Cu9 130.7(3)
Cu1 O2 Cu2 121.5(2)
Cu1 O2 H2O 119.3
Cu2 O2 H2O 119.3
Cu6 O17 Cu8 114.7(2)
Cu6 O17 Cu3 114.9(2)
Cu8 O17 Cu3 116.0(2)
Cu6 O17 H17O 102.8
Cu8 O17 H17O 102.8
Cu3 O17 H17O 102.8
Cu7 O13 Cu9 123.0(2)
Cu7 O13 H13O 118.5
Cu9 O13 H13O 118.5
P3 O12 Cu5 132.2(3)
P3 O19 Cu9 130.0(3)
P3 O18 Cu2 127.9(3)
Cu4 O6 Cu5 122.4(2)
Cu4 O6 H6O 118.8
Cu5 O6 H6O 118.8
C34 N8 N7 107.8(6)
C34 N8 Cu9 131.7(5)
N7 N8 Cu9 120.4(4)
Cu7 O10 H10 109.5
C36 N7 N8 107.6(6)
C36 N7 Cu7 132.6(5)
N8 N7 Cu7 119.8(4)
C6 N2 N3 108.0(6)
C6 N2 Cu1 134.6(5)
N3 N2 Cu1 117.4(4)
C8 N3 N2 107.8(6)
C8 N3 Cu2 130.9(5)
N2 N3 Cu2 121.1(4)
C16 N4 C20 119.4(7)
C16 N4 Cu4 120.5(6)
C20 N4 Cu4 119.9(6)
C21 N5 N6 107.8(6)
C21 N5 Cu4 133.5(5)
N6 N5 Cu4 118.7(4)
C23 N6 N5 108.1(5)
C23 N6 Cu5 131.2(5)
N5 N6 Cu5 120.4(4)
C90 N9 N10 106.2(5)
C90 N9 Cu8 133.9(5)
N10 N9 Cu8 119.8(4)
C44 N10 N9 108.0(5)
C44 N10 Cu6 130.4(5)
N9 N10 Cu6 121.6(4)
C48 N14 N13 108.8(5)
C48 N14 Cu8 130.3(5)
N13 N14 Cu8 120.8(4)
C91 N13 N14 106.6(5)
C91 N13 Cu3 131.0(5)
N14 N13 Cu3 121.7(4)
C5 N1 C1 117.4(7)
C5 N1 Cu1 118.2(5)
C1 N1 Cu1 124.4(6)
C26 N12 N11 107.8(5)
C26 N12 Cu3 131.6(5)
N11 N12 Cu3 120.5(4)
C24 N11 N12 108.1(5)
C24 N11 Cu6 130.0(4)
N12 N11 Cu6 121.0(4)
C28 C27 C32 117.7(7)
C28 C27 P4 122.3(6)
C32 C27 P4 119.8(6)
C42 C43 H43A 109.5
C42 C43 H43B 109.5
H43A C43 H43B 109.5
C42 C43 H43C 109.5
H43A C43 H43C 109.5
H43B C43 H43C 109.5
C27 C28 C29 121.7(8)
C27 C28 H28 119.2
C29 C28 H28 119.2
C4 C3 C2 118.4(9)
C4 C3 H3 120.8
C2 C3 H3 120.8
C31 C32 C27 118.1(8)
C31 C32 H32 120.9
C27 C32 H32 120.9
C34 C35 C36 104.5(7)
C34 C35 H35 127.7
C36 C35 H35 127.7
C30 C31 C32 124.6(8)
C30 C31 H31 117.7
C32 C31 H31 117.7
N1 C1 C2 121.6(9)
N1 C1 H1 119.2
C2 C1 H1 119.2
C31 C30 C29 116.5(7)
C31 C30 C33 123.1(8)
C29 C30 C33 120.4(8)
C30 C29 C28 121.4(8)
C30 C29 H29 119.3
C28 C29 H29 119.3
C39 C40 C42 121.1(7)
C39 C40 H40 119.4
C42 C40 H40 119.4
C40 C39 C38 122.4(7)
C40 C39 H39 118.8
C38 C39 H39 118.8
C39 C38 C37 117.0(6)
C39 C38 P2 122.3(6)
C37 C38 P2 120.6(5)
C41 C37 C38 120.7(7)
C41 C37 H37 119.7
C38 C37 H37 119.7
C37 C41 C42 121.1(8)
C37 C41 H41 119.4
C42 C41 H41 119.4
C16 C17 C18 118.8(10)
C16 C17 H15O 120.6
C18 C17 H15O 120.6
C19 C18 C17 118.5(9)
C19 C18 H18 120.7
C17 C18 H18 120.7
C20 C19 C18 120.0(10)
C20 C19 H19 120.0
C18 C19 H19 120.0
N4 C20 C19 121.9(9)
N4 C20 H20 119.1
C19 C20 H20 119.1
N10 C44 C45 110.4(6)
N10 C44 H44 124.8
C45 C44 H44 124.8
N9 C90 C45 111.4(6)
N9 C90 H90 124.3
C45 C90 H90 124.3
C90 C45 C44 103.9(6)
C90 C45 H45 128.0
C44 C45 H45 128.0
N7 C36 C35 109.9(7)
N7 C36 H36 125.0
C35 C36 H36 125.0
N8 C34 C35 110.1(7)
N8 C34 H34 124.9
C35 C34 H34 124.9
C40 C42 C41 117.6(7)
C40 C42 C43 121.9(7)
C41 C42 C43 120.5(8)
N2 C6 C7 109.4(7)
N2 C6 H6 125.3
C7 C6 H6 125.3
C8 C7 C6 104.9(7)
C8 C7 H7 127.6
C6 C7 H7 127.6
N3 C8 C7 109.9(7)
N3 C8 H8 125.1
C7 C8 H8 125.1
N4 C16 C17 121.2(9)
N4 C16 H16 119.4
C17 C16 H16 119.4
N6 C23 C22 110.1(7)
N6 C23 H23 125.0
C22 C23 H23 125.0
C23 C22 C21 104.3(6)
C23 C22 H22 127.9
C21 C22 H22 127.9
N5 C21 C22 109.7(7)
N5 C21 H21 125.2
C22 C21 H21 125.2
N11 C24 C25 108.4(6)
N11 C24 H24 125.8
C25 C24 H24 125.8
C26 C25 C24 105.5(6)
C26 C25 H25 127.3
C24 C25 H25 127.3
N14 C48 C47 110.6(6)
N14 C48 H48 124.7
C47 C48 H48 124.7
C48 C47 C91 104.4(6)
C48 C47 H47 127.8
C91 C47 H47 127.8
N13 C91 C47 109.5(6)
N13 C91 H91 125.2
C47 C91 H91 125.2
N12 C26 C25 110.1(6)
N12 C26 H26 124.9
C25 C26 H26 124.9
N1 C5 C4 123.0(8)
N1 C5 H5 118.5
C4 C5 H5 118.5
C52 C53 C54 121.4(7)
C52 C53 H53 119.3
C54 C53 H53 119.3
C14 C13 C12 120.3(7)
C14 C13 H14O 119.9
C12 C13 H14O 119.9
C49 C50 C51 121.4(7)
C49 C50 H50 119.3
C51 C50 H50 119.3
C12 C15 H15A 109.5
C12 C15 H15B 109.5
H15A C15 H15B 109.5
C12 C15 H15C 109.5
H15A C15 H15C 109.5
H15B C15 H15C 109.5
C50 C49 C54 116.8(7)
C50 C49 P3 123.2(5)
C54 C49 P3 120.0(6)
C53 C54 C49 121.0(7)
C53 C54 H54 119.5
C49 C54 H54 119.5
C51 C52 C53 117.9(7)
C51 C52 C55 120.5(7)
C53 C52 C55 121.5(7)
C12 C11 C10 121.2(7)
C12 C11 H11 119.4
C10 C11 H11 119.4
C52 C51 C50 121.4(7)
C52 C51 H51 119.3
C50 C51 H51 119.3
C11 C12 C13 118.4(7)
C11 C12 C15 122.0(8)
C13 C12 C15 119.7(8)
C13 C14 C9 121.9(7)
C13 C14 H14 119.0
C9 C14 H14 119.0
C3 C4 C5 119.6(9)
C3 C4 H4 120.2
C5 C4 H4 120.2
C52 C55 H55A 109.5
C52 C55 H55B 109.5
H55A C55 H55B 109.5
C52 C55 H55C 109.5
H55A C55 H55C 109.5
H55B C55 H55C 109.5
C9 C10 C11 119.4(7)
C9 C10 H10A 120.3
C11 C10 H10A 120.3
C10 C9 C14 118.8(6)
C10 C9 P1 120.3(5)
C14 C9 P1 120.9(5)
C30 C33 H33A 109.5
C30 C33 H33B 109.5
H33A C33 H33B 109.5
C30 C33 H33C 109.5
H33A C33 H33C 109.5
H33B C33 H33C 109.5
C3 C2 C1 119.8(9)
C3 C2 H16O 120.1
C1 C2 H16O 120.1
N15 C57 C56 178.8(12)
C57 C56 H56A 109.5
C57 C56 H56B 109.5
H56A C56 H56B 109.5
C57 C56 H56C 109.5
H56A C56 H56C 109.5
H56B C56 H56C 109.5
N17 C92 C93 174(3)
C92 C93 H93A 109.5
C92 C93 H93B 109.5
H93A C93 H93B 109.5
C92 C93 H93C 109.5
H93A C93 H93C 109.5
H93B C93 H93C 109.5

loop_
_geom_bond_atom_site_label_1
_geom_bond_atom_site_label_2
_geom_bond_distance
Cu6 O8 1.928(4)
Cu6 N10 1.942(5)
Cu6 N11 1.956(5)
Cu6 O17 1.996(4)
Cu8 N9 1.942(6)
Cu8 O15 1.947(5)
Cu8 N14 1.947(5)
Cu8 O17 1.997(4)
Cu9 O13 1.900(4)
Cu9 O14 1.939(5)
Cu9 N8 1.946(6)
Cu9 O19 1.972(4)
Cu5 O6 1.893(4)
Cu5 O7 1.923(4)
Cu5 N6 1.960(5)
Cu5 O12 1.987(4)
Cu3 O4 1.945(4)
Cu3 N12 1.949(5)
Cu3 N13 1.957(5)
Cu3 O17 2.009(4)
Cu1 O2 1.872(4)
Cu1 O16 1.925(5)
Cu1 N2 1.982(6)
Cu1 N1 1.991(6)
Cu4 O6 1.874(4)
Cu4 O5 1.920(5)
Cu4 N5 1.964(6)
Cu4 N4 2.007(6)
Cu7 O13 1.891(4)
Cu7 O9 1.962(5)
Cu7 N7 1.977(6)
Cu7 O10 1.999(6)
Cu2 O2 1.903(4)
Cu2 O3 1.916(5)
Cu2 N3 1.942(6)
Cu2 O18 1.956(4)
P2 O8 1.515(5)
P2 O9 1.526(5)
P2 O7 1.528(5)
P2 C38 1.805(7)
P3 O12 1.519(5)
P3 O19 1.524(4)
P3 O18 1.537(4)
P3 C49 1.788(7)
P1 O5 1.513(5)
P1 O3 1.523(6)
P1 O4 1.535(5)
P1 C9 1.826(7)
P4 O16 1.518(5)
P4 O15 1.521(5)
P4 O14 1.523(5)
P4 C27 1.813(7)
O2 H2O 0.9300
O17 H17O 0.9800
O13 H13O 0.9300
O6 H6O 0.9300
N8 C34 1.330(9)
N8 N7 1.362(8)
O10 H10 0.8200
N7 C36 1.336(9)
N2 C6 1.342(9)
N2 N3 1.377(8)
N3 C8 1.344(9)
N4 C16 1.344(11)
N4 C20 1.346(10)
N5 C21 1.339(9)
N5 N6 1.364(8)
N6 C23 1.334(9)
N9 C90 1.350(8)
N9 N10 1.379(7)
N10 C44 1.323(9)
N14 C48 1.317(8)
N14 N13 1.365(7)
N13 C91 1.359(8)
N1 C5 1.341(10)
N1 C1 1.350(10)
N12 C26 1.335(8)
N12 N11 1.365(7)
N11 C24 1.347(8)
C27 C28 1.360(11)
C27 C32 1.402(11)
C43 C42 1.526(11)
C43 H43A 0.9600
C43 H43B 0.9600
C43 H43C 0.9600
C28 C29 1.400(10)
C28 H28 0.9300
C3 C4 1.362(14)
C3 C2 1.376(15)
C3 H3 0.9300
C32 C31 1.392(11)
C32 H32 0.9300
C35 C34 1.372(11)
C35 C36 1.375(12)
C35 H35 0.9300
C31 C30 1.349(12)
C31 H31 0.9300
C1 C2 1.380(12)
C1 H1 0.9300
C30 C29 1.359(12)
C30 C33 1.500(10)
C29 H29 0.9300
C40 C39 1.363(11)
C40 C42 1.380(12)
C40 H40 0.9300
C39 C38 1.380(9)
C39 H39 0.9300
C38 C37 1.402(11)
C37 C41 1.380(11)
C37 H37 0.9300
C41 C42 1.397(11)
C41 H41 0.9300
C17 C16 1.380(12)
C17 C18 1.410(16)
C17 H15O 0.9300
C18 C19 1.365(16)
C18 H18 0.9300
C19 C20 1.363(11)
C19 H19 0.9300
C20 H20 0.9300
C44 C45 1.394(10)
C44 H44 0.9300
C90 C45 1.357(10)
C90 H90 0.9300
C45 H45 0.9300
C36 H36 0.9300
C34 H34 0.9300
C6 C7 1.396(11)
C6 H6 0.9300
C7 C8 1.383(11)
C7 H7 0.9300
C8 H8 0.9300
C16 H16 0.9300
C23 C22 1.381(10)
C23 H23 0.9300
C22 C21 1.392(11)
C22 H22 0.9300
C21 H21 0.9300
C24 C25 1.392(9)
C24 H24 0.9300
C25 C26 1.362(9)
C25 H25 0.9300
C48 C47 1.374(10)
C48 H48 0.9300
C47 C91 1.384(10)
C47 H47 0.9300
C91 H91 0.9300
C26 H26 0.9300
C5 C4 1.368(11)
C5 H5 0.9300
C53 C52 1.377(11)
C53 C54 1.388(11)
C53 H53 0.9300
C13 C14 1.363(10)
C13 C12 1.389(11)
C13 H14O 0.9300
C50 C49 1.388(10)
C50 C51 1.389(11)
C50 H50 0.9300
C15 C12 1.519(10)
C15 H15A 0.9600
C15 H15B 0.9600
C15 H15C 0.9600
C49 C54 1.395(10)
C54 H54 0.9300
C52 C51 1.366(11)
C52 C55 1.524(11)
C11 C12 1.380(11)
C11 C10 1.408(10)
C11 H11 0.9300
C51 H51 0.9300
C14 C9 1.386(10)
C14 H14 0.9300
C4 H4 0.9300
C55 H55A 0.9600
C55 H55B 0.9600
C55 H55C 0.9600
C10 C9 1.373(10)
C10 H10A 0.9300
C33 H33A 0.9600
C33 H33B 0.9600
C33 H33C 0.9600
C2 H16O 0.9300
N15 C57 1.118(10)
C57 C56 1.433(12)
C56 H56A 0.9600
C56 H56B 0.9600
C56 H56C 0.9600
N17 C92 1.051(17)
C92 C93 1.50(2)
C93 H93A 0.9600
C93 H93B 0.9600
C93 H93C 0.9600

loop_
_geom_torsion_atom_site_label_1
_geom_torsion_atom_site_label_2
_geom_torsion_atom_site_label_3
_geom_torsion_atom_site_label_4
_geom_torsion
O3 P1 O5 Cu4 -89.0(6)
O4 P1 O5 Cu4 40.1(7)
C9 P1 O5 Cu4 156.4(6)
O6 Cu4 O5 P1 40.6(6)
N4 Cu4 O5 P1 -136.5(6)
O5 P1 O4 Cu3 -84.1(4)
O3 P1 O4 Cu3 44.8(4)
C9 P1 O4 Cu3 160.6(3)
N12 Cu3 O4 P1 95.9(4)
N13 Cu3 O4 P1 -95.5(4)
O5 P1 O3 Cu2 117.9(4)
O4 P1 O3 Cu2 -11.8(5)
C9 P1 O3 Cu2 -127.9(4)
N3 Cu2 O3 P1 123.9(4)
O18 Cu2 O3 P1 -55.2(4)
O9 P2 O8 Cu6 -86.9(5)
O7 P2 O8 Cu6 41.2(5)
C38 P2 O8 Cu6 158.8(4)
N10 Cu6 O8 P2 110.5(4)
N11 Cu6 O8 P2 -82.0(4)
O8 P2 O7 Cu5 -19.1(5)
O9 P2 O7 Cu5 110.8(4)
C38 P2 O7 Cu5 -134.3(4)
N6 Cu5 O7 P2 140.1(4)
O12 Cu5 O7 P2 -44.2(4)
O8 P2 O9 Cu7 13.8(6)
O7 P2 O9 Cu7 -115.3(4)
C38 P2 O9 Cu7 127.6(5)
O13 Cu7 O9 P2 59.6(5)
N7 Cu7 O9 P2 -15.7(16)
O10 Cu7 O9 P2 -125.0(5)
O15 P4 O16 Cu1 42.1(7)
O14 P4 O16 Cu1 -87.1(7)
C27 P4 O16 Cu1 159.0(6)
O2 Cu1 O16 P4 41.7(7)
N1 Cu1 O16 P4 -144.3(7)
O16 P4 O15 Cu8 -80.8(4)
O14 P4 O15 Cu8 47.9(4)
C27 P4 O15 Cu8 162.8(3)
N9 Cu8 O15 P4 -100.6(4)
N14 Cu8 O15 P4 92.6(4)
O16 P4 O14 Cu9 118.9(4)
O15 P4 O14 Cu9 -10.8(5)
C27 P4 O14 Cu9 -126.8(4)
O13 Cu9 O14 P4 -151.8(5)
N8 Cu9 O14 P4 111.6(4)
O19 Cu9 O14 P4 -58.3(4)
O16 Cu1 O2 Cu2 -152.7(3)
N2 Cu1 O2 Cu2 30.4(3)
N3 Cu2 O2 Cu1 -29.2(3)
O18 Cu2 O2 Cu1 149.7(3)
N10 Cu6 O17 Cu8 -29.0(3)
N11 Cu6 O17 Cu8 163.7(3)
N10 Cu6 O17 Cu3 -167.3(3)
N11 Cu6 O17 Cu3 25.4(3)
N9 Cu8 O17 Cu6 29.0(3)
N14 Cu8 O17 Cu6 -164.1(3)
N9 Cu8 O17 Cu3 166.8(3)
N14 Cu8 O17 Cu3 -26.2(3)
N12 Cu3 O17 Cu6 -29.3(3)
N13 Cu3 O17 Cu6 161.6(3)
N12 Cu3 O17 Cu8 -167.1(3)
N13 Cu3 O17 Cu8 23.8(3)
O9 Cu7 O13 Cu9 -153.3(3)
N7 Cu7 O13 Cu9 16.8(3)
O14 Cu9 O13 Cu7 -115.5(7)
N8 Cu9 O13 Cu7 -17.8(3)
O19 Cu9 O13 Cu7 151.3(3)
O19 P3 O12 Cu5 -168.5(3)
O18 P3 O12 Cu5 -46.0(5)
C49 P3 O12 Cu5 72.1(4)
O6 Cu5 O12 P3 17.3(4)
O7 Cu5 O12 P3 -156.6(4)
O12 P3 O19 Cu9 -55.6(4)
O18 P3 O19 Cu9 -178.1(3)
C49 P3 O19 Cu9 64.0(4)
O13 Cu9 O19 P3 21.6(4)
O14 Cu9 O19 P3 -142.1(4)
N8 Cu9 O19 P3 105.5(11)
O12 P3 O18 Cu2 177.6(3)
O19 P3 O18 Cu2 -59.5(4)
C49 P3 O18 Cu2 58.8(4)
O2 Cu2 O18 P3 23.1(4)
O3 Cu2 O18 P3 -149.7(4)
O5 Cu4 O6 Cu5 -156.2(3)
N5 Cu4 O6 Cu5 30.5(3)
N6 Cu5 O6 Cu4 -28.9(3)
O12 Cu5 O6 Cu4 155.2(3)
O13 Cu9 N8 C34 -172.4(7)
O14 Cu9 N8 C34 -8.7(7)
O19 Cu9 N8 C34 103.2(12)
O13 Cu9 N8 N7 11.2(5)
O14 Cu9 N8 N7 174.9(5)
O19 Cu9 N8 N7 -73.2(12)
C34 N8 N7 C36 -0.2(8)
Cu9 N8 N7 C36 177.0(5)
C34 N8 N7 Cu7 -179.8(5)
Cu9 N8 N7 Cu7 -2.6(7)
O13 Cu7 N7 C36 172.8(8)
O9 Cu7 N7 C36 -111.5(13)
O10 Cu7 N7 C36 -2.7(8)
O13 Cu7 N7 N8 -7.7(5)
O9 Cu7 N7 N8 67.9(15)
O10 Cu7 N7 N8 176.8(5)
O2 Cu1 N2 C6 162.9(9)
N1 Cu1 N2 C6 -11.1(9)
O2 Cu1 N2 N3 -18.5(5)
N1 Cu1 N2 N3 167.5(6)
C6 N2 N3 C8 -2.1(9)
Cu1 N2 N3 C8 179.0(6)
C6 N2 N3 Cu2 -177.8(6)
Cu1 N2 N3 Cu2 3.3(8)
O2 Cu2 N3 C8 -160.9(8)
O3 Cu2 N3 C8 11.8(8)
O2 Cu2 N3 N2 13.7(6)
O3 Cu2 N3 N2 -173.6(6)
O5 Cu4 N4 C16 129.9(6)
N5 Cu4 N4 C16 -56.7(6)
O5 Cu4 N4 C20 -46.5(6)
N5 Cu4 N4 C20 127.0(6)
O6 Cu4 N5 C21 160.4(8)
N4 Cu4 N5 C21 -22.7(8)
O6 Cu4 N5 N6 -18.9(5)
N4 Cu4 N5 N6 158.0(5)
C21 N5 N6 C23 -0.1(9)
Cu4 N5 N6 C23 179.3(5)
C21 N5 N6 Cu5 -175.2(5)
Cu4 N5 N6 Cu5 4.3(7)
O6 Cu5 N6 C23 -160.8(7)
O7 Cu5 N6 C23 13.3(7)
O6 Cu5 N6 N5 12.9(5)
O7 Cu5 N6 N5 -172.9(5)
O15 Cu8 N9 C90 -18.4(7)
N14 Cu8 N9 C90 90.9(11)
O17 Cu8 N9 C90 159.9(7)
O15 Cu8 N9 N10 164.5(5)
N14 Cu8 N9 N10 -86.2(10)
O17 Cu8 N9 N10 -17.2(5)
C90 N9 N10 C44 1.5(8)
Cu8 N9 N10 C44 179.3(5)
C90 N9 N10 Cu6 -178.5(5)
Cu8 N9 N10 Cu6 -0.7(7)
O8 Cu6 N10 C44 20.0(7)
N11 Cu6 N10 C44 -94.3(11)
O17 Cu6 N10 C44 -161.8(7)
O8 Cu6 N10 N9 -160.0(5)
N11 Cu6 N10 N9 85.7(11)
O17 Cu6 N10 N9 18.2(5)
N9 Cu8 N14 C48 -87.9(11)
O15 Cu8 N14 C48 21.4(7)
O17 Cu8 N14 C48 -156.9(7)
N9 Cu8 N14 N13 88.7(10)
O15 Cu8 N14 N13 -162.0(5)
O17 Cu8 N14 N13 19.6(5)
C48 N14 N13 C91 -1.3(8)
Cu8 N14 N13 C91 -178.5(5)
C48 N14 N13 Cu3 170.6(5)
Cu8 N14 N13 Cu3 -6.6(7)
O4 Cu3 N13 C91 -16.5(7)
N12 Cu3 N13 C91 98.3(11)
O17 Cu3 N13 C91 158.9(7)
O4 Cu3 N13 N14 173.8(5)
N12 Cu3 N13 N14 -71.3(12)
O17 Cu3 N13 N14 -10.7(5)
O16 Cu1 N1 C5 -54.1(6)
N2 Cu1 N1 C5 122.8(6)
O16 Cu1 N1 C1 125.3(7)
N2 Cu1 N1 C1 -57.9(7)
O4 Cu3 N12 C26 16.4(6)
N13 Cu3 N12 C26 -98.6(11)
O17 Cu3 N12 C26 -159.2(6)
O4 Cu3 N12 N11 -159.9(5)
N13 Cu3 N12 N11 85.1(11)
O17 Cu3 N12 N11 24.5(5)
C26 N12 N11 C24 1.1(7)
Cu3 N12 N11 C24 178.1(4)
C26 N12 N11 Cu6 171.3(5)
Cu3 N12 N11 Cu6 -11.6(7)
O8 Cu6 N11 C24 -22.2(6)
N10 Cu6 N11 C24 91.4(11)
O17 Cu6 N11 C24 158.9(6)
O8 Cu6 N11 N12 169.9(5)
N10 Cu6 N11 N12 -76.5(11)
O17 Cu6 N11 N12 -9.0(5)
O16 P4 C27 C28 -154.3(6)
O15 P4 C27 C28 -32.9(7)
O14 P4 C27 C28 87.1(7)
O16 P4 C27 C32 31.2(8)
O15 P4 C27 C32 152.7(7)
O14 P4 C27 C32 -87.3(7)
C32 C27 C28 C29 0.5(12)
P4 C27 C28 C29 -174.0(6)
C28 C27 C32 C31 0.9(13)
P4 C27 C32 C31 175.6(7)
C27 C32 C31 C30 -3.7(16)
C5 N1 C1 C2 1.5(13)
Cu1 N1 C1 C2 -177.8(8)
C32 C31 C30 C29 4.5(15)
C32 C31 C30 C33 -176.8(10)
C31 C30 C29 C28 -2.8(13)
C33 C30 C29 C28 178.4(8)
C27 C28 C29 C30 0.4(12)
C42 C40 C39 C38 0.2(13)
C40 C39 C38 C37 0.2(12)
C40 C39 C38 P2 -178.2(7)
O8 P2 C38 C39 162.9(6)
O9 P2 C38 C39 42.2(7)
O7 P2 C38 C39 -76.5(7)
O8 P2 C38 C37 -15.4(7)
O9 P2 C38 C37 -136.1(6)
O7 P2 C38 C37 105.2(6)
C39 C38 C37 C41 -0.8(11)
P2 C38 C37 C41 177.6(6)
C38 C37 C41 C42 1.0(13)
C16 C17 C18 C19 0(2)
C17 C18 C19 C20 0(2)
C16 N4 C20 C19 -2.4(12)
Cu4 N4 C20 C19 173.9(7)
C18 C19 C20 N4 1.2(16)
N9 N10 C44 C45 -2.0(8)
Cu6 N10 C44 C45 178.1(5)
N10 N9 C90 C45 -0.5(8)
Cu8 N9 C90 C45 -177.9(6)
N9 C90 C45 C44 -0.6(9)
N10 C44 C45 C90 1.6(9)
N8 N7 C36 C35 -0.2(10)
Cu7 N7 C36 C35 179.3(6)
C34 C35 C36 N7 0.4(11)
N7 N8 C34 C35 0.5(10)
Cu9 N8 C34 C35 -176.3(6)
C36 C35 C34 N8 -0.6(11)
C39 C40 C42 C41 0.0(13)
C39 C40 C42 C43 179.1(9)
C37 C41 C42 C40 -0.6(12)
C37 C41 C42 C43 -179.7(8)
N3 N2 C6 C7 2.0(10)
Cu1 N2 C6 C7 -179.3(6)
N2 C6 C7 C8 -1.2(11)
N2 N3 C8 C7 1.3(10)
Cu2 N3 C8 C7 176.5(6)
C6 C7 C8 N3 -0.1(11)
C20 N4 C16 C17 2.5(12)
Cu4 N4 C16 C17 -173.8(7)
C18 C17 C16 N4 -1.3(16)
N5 N6 C23 C22 -1.2(9)
Cu5 N6 C23 C22 173.1(6)
N6 C23 C22 C21 2.0(10)
N6 N5 C21 C22 1.4(9)
Cu4 N5 C21 C22 -177.9(6)
C23 C22 C21 N5 -2.1(10)
N12 N11 C24 C25 -1.5(7)
Cu6 N11 C24 C25 -170.6(5)
N11 C24 C25 C26 1.4(8)
N13 N14 C48 C47 1.5(9)
Cu8 N14 C48 C47 178.3(6)
N14 C48 C47 C91 -1.1(10)
N14 N13 C91 C47 0.6(9)
Cu3 N13 C91 C47 -170.3(5)
C48 C47 C91 N13 0.3(9)
N11 N12 C26 C25 -0.2(8)
Cu3 N12 C26 C25 -176.8(5)
C24 C25 C26 N12 -0.7(8)
C1 N1 C5 C4 2.9(13)
Cu1 N1 C5 C4 -177.7(7)
C51 C50 C49 C54 -1.7(11)
C51 C50 C49 P3 -179.8(6)
O12 P3 C49 C50 108.3(6)
O19 P3 C49 C50 -12.7(7)
O18 P3 C49 C50 -132.1(6)
O12 P3 C49 C54 -69.8(7)
O19 P3 C49 C54 169.3(6)
O18 P3 C49 C54 49.9(7)
C52 C53 C54 C49 1.4(14)
C50 C49 C54 C53 1.4(12)
P3 C49 C54 C53 179.6(7)
C54 C53 C52 C51 -3.9(13)
C54 C53 C52 C55 176.3(8)
C53 C52 C51 C50 3.5(12)
C55 C52 C51 C50 -176.6(8)
C49 C50 C51 C52 -0.8(12)
C10 C11 C12 C13 -0.6(13)
C10 C11 C12 C15 178.8(8)
C14 C13 C12 C11 1.5(12)
C14 C13 C12 C15 -177.9(8)
C12 C13 C14 C9 -0.7(13)
C2 C3 C4 C5 1.8(17)
N1 C5 C4 C3 -4.7(15)
C12 C11 C10 C9 -1.2(13)
C11 C10 C9 C14 2.0(12)
C11 C10 C9 P1 -176.4(6)
C13 C14 C9 C10 -1.0(12)
C13 C14 C9 P1 177.3(6)
O5 P1 C9 C10 -147.7(6)
O3 P1 C9 C10 93.4(7)
O4 P1 C9 C10 -26.7(7)
O5 P1 C9 C14 34.0(7)
O3 P1 C9 C14 -85.0(6)
O4 P1 C9 C14 155.0(6)
C4 C3 C2 C1 2.4(18)
N1 C1 C2 C3 -4.2(17)
